data_4317855
loop_
_publ_author_name
'Shyamali Ghosh'
'Kausik K. Nanda'
'Anthony W. Addison'
'Raymond J. Butcher'

_publ_section_title
;
 Mononuclear and Mixed-Valence Binuclear Oxovanadium Complexes with
 Benzimidazole-Derived Chelating Agents
;
_journal_name_full 'Inorganic Chemistry'
_journal_page_first 2243
_journal_page_last 2249
_journal_paper_doi 10.1021/ic010945x
_journal_volume 41
_journal_year 2002
_chemical_formula_sum 'C20 H20 Cl3 N4 O2 V'
_chemical_formula_weight 505.69
_chemical_name_systematic
;
    ?
;
_space_group_IT_number 2
_symmetry_cell_setting triclinic
_symmetry_space_group_name_Hall '-P 1'
_symmetry_space_group_name_H-M 'P -1'
_atom_sites_solution_hydrogens geom
_atom_sites_solution_primary direct
_atom_sites_solution_secondary difmap
_audit_creation_method SHELXL
_cell_angle_alpha 74.864(12)
_cell_angle_beta 78.91(2)
_cell_angle_gamma 79.277(14)
_cell_formula_units_Z 2
_cell_length_a 7.981(2)
_cell_length_b 9.842(2)
_cell_length_c 18.473(4)
_cell_measurement_temperature 293(2)
_cell_volume 1360.3(5)
_computing_structure_refinement 'SHELXL-93 (Sheldrick, 1993)'
_computing_structure_solution 'SHELXS-86 (Sheldrick, 1990)'
_diffrn_ambient_temperature 293(2)
_diffrn_radiation_monochromator graphite
_diffrn_radiation_source 'fine-focus sealed tube'
_diffrn_radiation_type MoK\a
_diffrn_radiation_wavelength 0.71073
_diffrn_reflns_av_R_equivalents 0.0325
_diffrn_reflns_av_sigmaI/netI 0.1015
_diffrn_reflns_limit_h_max 10
_diffrn_reflns_limit_h_min 0
_diffrn_reflns_limit_k_max 12
_diffrn_reflns_limit_k_min -12
_diffrn_reflns_limit_l_max 23
_diffrn_reflns_limit_l_min -23
_diffrn_reflns_number 6526
_diffrn_reflns_theta_max 27.50
_diffrn_reflns_theta_min 2.31
_exptl_absorpt_coefficient_mu 0.679
_exptl_crystal_density_diffrn 1.235
_exptl_crystal_F_000 516
_refine_diff_density_max 0.592
_refine_diff_density_min -0.346
_refine_diff_density_rms 0.078
_refine_ls_extinction_method none
_refine_ls_goodness_of_fit_all 1.022
_refine_ls_goodness_of_fit_obs 1.104
_refine_ls_matrix_type full
_refine_ls_number_parameters 364
_refine_ls_number_reflns 6092
_refine_ls_number_restraints 0
_refine_ls_restrained_S_all 1.024
_refine_ls_restrained_S_obs 1.104
_refine_ls_R_factor_all 0.1406
_refine_ls_R_factor_obs 0.0632
_refine_ls_shift/esd_max 0.001
_refine_ls_shift/esd_mean 0.000
_refine_ls_structure_factor_coef Fsqd
_refine_ls_weighting_details 'w=1/[\s^2^(Fo^2^)+(0.0812P)^2^+0.4500P] where P=(Fo^2^+2Fc^2^)/3'
_refine_ls_weighting_scheme calc
_refine_ls_wR_factor_all 0.1850
_refine_ls_wR_factor_obs 0.1429
_reflns_number_observed 3251
_reflns_number_total 6093
_reflns_observed_criterion >2sigma(I)
_cod_data_source_file ic010945x_3.cif
_cod_data_source_block '[VIVO(H3ntb)Cl]+[VIVO(H3ntb)Cl]Cl.H2O'
_cod_depositor_comments
;
The following automatic conversions were performed:

'_refine_ls_weighting_scheme' value 'calc
w=1/[\s^2^(Fo^2^)+(0.0812P)^2^+0.4500P] where P=(Fo^2^+2Fc^2^)/3' was
changed to 'calc'. New tag '_refine_ls_weighting_details' was
created. The value of the new tag was set to
'w=1/[\s^2^(Fo^2^)+(0.0812P)^2^+0.4500P] where P=(Fo^2^+2Fc^2^)/3'.

Automatic conversion script
Id: cif_fix_values 3143 2015-03-26 13:38:13Z robertas 
;
_cod_original_cell_volume 1360.3(6)
_cod_database_code 4317855

loop_
_symmetry_equiv_pos_as_xyz
'x, y, z'
'-x, -y, -z'

loop_
_atom_site_aniso_label
_atom_site_aniso_U_11
_atom_site_aniso_U_22
_atom_site_aniso_U_33
_atom_site_aniso_U_23
_atom_site_aniso_U_13
_atom_site_aniso_U_12
V 0.0217(4) 0.0468(5) 0.0269(4) -0.0070(3) 0.0041(3) -0.0079(3)
Cl 0.0294(6) 0.0660(9) 0.0396(6) -0.0148(6) -0.0039(5) -0.0098(6)
Cl1 0.0769(12) 0.130(2) 0.0579(10) 0.0138(10) 0.0055(9) -0.0417(12)
O1 0.027(2) 0.063(2) 0.033(2) -0.011(2) 0.0098(13) -0.013(2)
O1W 0.104(4) 0.204(7) 0.086(4) -0.091(4) -0.016(3) 0.038(4)
O2W 0.106(5) 0.240(9) 0.100(5) -0.027(5) -0.020(4) -0.031(5)
O3W 0.178(7) 0.115(5) 0.154(6) -0.001(4) -0.049(6) -0.008(5)
N 0.027(2) 0.058(3) 0.025(2) -0.006(2) -0.002(2) -0.010(2)
N11 0.030(2) 0.048(2) 0.034(2) -0.008(2) 0.005(2) -0.009(2)
N12 0.059(3) 0.054(3) 0.039(2) -0.001(2) -0.002(2) -0.021(2)
N21 0.029(2) 0.048(2) 0.027(2) -0.005(2) 0.000(2) -0.002(2)
N22 0.040(2) 0.059(3) 0.038(2) -0.014(2) 0.003(2) 0.001(2)
N31 0.022(2) 0.055(2) 0.027(2) -0.007(2) 0.0015(15) -0.009(2)
N32 0.021(2) 0.068(3) 0.032(2) -0.017(2) 0.004(2) -0.013(2)
C11 0.037(3) 0.041(3) 0.041(3) -0.009(2) -0.010(2) -0.005(2)
C12 0.056(3) 0.049(3) 0.042(3) -0.013(3) 0.001(2) -0.011(3)
C13 0.066(4) 0.067(4) 0.064(4) -0.031(3) -0.006(3) -0.007(3)
C14 0.076(4) 0.051(4) 0.086(5) -0.027(3) -0.021(4) 0.000(3)
C15 0.074(4) 0.049(4) 0.067(4) -0.009(3) -0.016(3) -0.020(3)
C16 0.051(3) 0.050(3) 0.045(3) -0.009(2) -0.012(2) -0.014(3)
C17 0.040(3) 0.051(3) 0.035(2) -0.004(2) -0.003(2) -0.011(2)
C18 0.041(3) 0.061(3) 0.027(2) 0.000(2) 0.003(2) -0.006(2)
C21 0.031(2) 0.040(3) 0.035(2) -0.005(2) -0.008(2) -0.008(2)
C22 0.039(3) 0.055(3) 0.034(2) -0.008(2) 0.001(2) -0.016(2)
C23 0.064(4) 0.053(3) 0.042(3) -0.002(3) -0.008(3) -0.021(3)
C24 0.077(4) 0.044(3) 0.064(4) 0.003(3) -0.018(3) -0.010(3)
C25 0.067(4) 0.052(4) 0.065(4) -0.018(3) -0.007(3) -0.001(3)
C26 0.041(3) 0.048(3) 0.039(3) -0.013(2) -0.006(2) -0.001(2)
C27 0.030(2) 0.051(3) 0.034(2) -0.012(2) 0.003(2) 0.000(2)
C28 0.038(3) 0.062(3) 0.022(2) -0.009(2) 0.003(2) -0.007(2)
C31 0.028(2) 0.042(3) 0.029(2) -0.007(2) -0.002(2) -0.003(2)
C32 0.029(2) 0.052(3) 0.031(2) -0.011(2) 0.002(2) -0.012(2)
C33 0.038(3) 0.066(4) 0.030(2) -0.012(2) 0.002(2) -0.011(2)
C34 0.044(3) 0.063(3) 0.033(3) -0.014(2) -0.008(2) -0.010(3)
C35 0.032(2) 0.054(3) 0.043(3) -0.015(2) -0.007(2) -0.007(2)
C36 0.028(2) 0.040(3) 0.033(2) -0.008(2) -0.003(2) -0.008(2)
C37 0.026(2) 0.058(3) 0.030(2) -0.010(2) 0.001(2) -0.009(2)
C38 0.027(2) 0.099(5) 0.032(3) -0.016(3) 0.006(2) -0.020(3)

loop_
_atom_site_label
_atom_site_type_symbol
_atom_site_fract_x
_atom_site_fract_y
_atom_site_fract_z
_atom_site_U_iso_or_equiv
_atom_site_thermal_displace_type
_atom_site_occupancy
_atom_site_calc_flag
_atom_site_refinement_flags
_atom_site_disorder_group
V V 0.39212(9) 0.34230(9) 0.22554(4) 0.0328(2) Uani 1 d . .
Cl Cl 0.56849(14) 0.35801(14) 0.31067(7) 0.0443(3) Uani 1 d . .
Cl1 Cl 0.2051(2) -0.2931(2) 0.50206(10) 0.0936(7) Uani 1 d . .
O1 O 0.5270(4) 0.3570(4) 0.1492(2) 0.0424(8) Uani 1 d . .
O1W O -0.1099(7) 0.7926(8) 0.4098(3) 0.128(3) Uani 1 d . .
O2W O 0.3622(9) 0.3782(9) 0.5104(4) 0.150(3) Uani 1 d . .
O3W O 0.3518(11) -0.0324(7) 0.5500(4) 0.153(3) Uani 1 d . .
N N 0.1615(5) 0.3153(4) 0.3320(2) 0.0370(9) Uani 1 d . .
N11 N 0.4113(5) 0.1273(4) 0.2733(2) 0.0386(9) Uani 1 d . .
N12 N 0.3498(6) -0.0612(5) 0.3644(3) 0.0521(11) Uani 1 d . .
H12B H 0.3042(6) -0.1115(5) 0.4065(3) 0.133(33) Uiso 1 calc R .
N21 N 0.2673(5) 0.5444(4) 0.2298(2) 0.0364(9) Uani 1 d . .
N22 N 0.0941(5) 0.7016(5) 0.2861(2) 0.0473(11) Uani 1 d . .
H22B H 0.0240(5) 0.7365(5) 0.3205(2) 0.069(19) Uiso 1 calc R .
N31 N 0.1808(4) 0.3222(4) 0.1806(2) 0.0352(9) Uani 1 d . .
N32 N -0.0933(5) 0.3076(4) 0.1838(2) 0.0393(10) Uani 1 d . .
H32B H -0.2001(5) 0.3017(4) 0.2017(2) 0.037(13) Uiso 1 calc R .
C11 C 0.5019(6) 0.0074(5) 0.2503(3) 0.0395(11) Uani 1 d . .
C12 C 0.6156(7) -0.0066(6) 0.1846(3) 0.0493(13) Uani 1 d . .
H12A H 0.6411(7) 0.0728(6) 0.1465(3) 0.044(14) Uiso 1 calc R .
C13 C 0.6891(8) -0.1415(7) 0.1777(4) 0.064(2) Uani 1 d . .
H13A H 0.7671(8) -0.1536(7) 0.1347(4) 0.098(24) Uiso 1 calc R .
C14 C 0.6474(9) -0.2621(7) 0.2354(4) 0.069(2) Uani 1 d . .
H14A H 0.6970(9) -0.3520(7) 0.2287(4) 0.075(20) Uiso 1 calc R .
C15 C 0.5368(8) -0.2509(6) 0.3006(4) 0.062(2) Uani 1 d . .
H15A H 0.5108(8) -0.3305(6) 0.3385(4) 0.074(19) Uiso 1 calc R .
C16 C 0.4649(7) -0.1132(6) 0.3070(3) 0.0477(12) Uani 1 d . .
C17 C 0.3236(6) 0.0808(6) 0.3419(3) 0.0429(12) Uani 1 d . .
C18 C 0.2216(7) 0.1836(6) 0.3872(3) 0.0460(13) Uani 1 d . .
H18A H 0.1237(7) 0.1433(6) 0.4200(3) 0.040(13) Uiso 1 calc R .
H18B H 0.2933(7) 0.2047(6) 0.4186(3) 0.066(18) Uiso 1 calc R .
C21 C 0.2607(6) 0.6770(5) 0.1782(3) 0.0355(10) Uani 1 d . .
C22 C 0.3405(6) 0.7154(6) 0.1028(3) 0.0429(12) Uani 1 d . .
H22A H 0.4119(6) 0.6487(6) 0.0790(3) 0.038(13) Uiso 1 calc R .
C23 C 0.3091(8) 0.8552(6) 0.0657(3) 0.0532(14) Uani 1 d . .
H23A H 0.3607(8) 0.8843(6) 0.0156(3) 0.103(25) Uiso 1 calc R .
C24 C 0.2017(8) 0.9542(6) 0.1011(3) 0.064(2) Uani 1 d . .
H24A H 0.1824(8) 1.0481(6) 0.0738(3) 0.075(19) Uiso 1 calc R .
C25 C 0.1217(8) 0.9186(6) 0.1759(4) 0.062(2) Uani 1 d . .
H25A H 0.0512(8) 0.9861(6) 0.1995(4) 0.067(18) Uiso 1 calc R .
C26 C 0.1530(6) 0.7766(5) 0.2133(3) 0.0427(12) Uani 1 d . .
C27 C 0.1655(6) 0.5669(5) 0.2930(3) 0.0394(11) Uani 1 d . .
C28 C 0.1426(6) 0.4459(5) 0.3612(2) 0.0421(12) Uani 1 d . .
H28A H 0.2294(6) 0.4367(5) 0.3931(2) 0.044(14) Uiso 1 calc R .
H28B H 0.0294(6) 0.4616(5) 0.3908(2) 0.058(16) Uiso 1 calc R .
C31 C 0.1549(5) 0.3243(5) 0.1070(2) 0.0337(10) Uani 1 d . .
C32 C 0.2712(6) 0.3346(5) 0.0394(2) 0.0373(11) Uani 1 d . .
H32A H 0.3866(6) 0.3415(5) 0.0377(2) 0.028(11) Uiso 1 calc R .
C33 C 0.2066(6) 0.3339(6) -0.0242(3) 0.0449(12) Uani 1 d . .
H33A H 0.2800(6) 0.3415(6) -0.0703(3) 0.049(14) Uiso 1 calc R .
C34 C 0.0328(6) 0.3219(6) -0.0215(3) 0.0456(12) Uani 1 d . .
H34A H -0.0057(6) 0.3199(6) -0.0656(3) 0.055(15) Uiso 1 calc R .
C35 C -0.0817(6) 0.3130(5) 0.0447(3) 0.0421(11) Uani 1 d . .
H35A H -0.1972(6) 0.3066(5) 0.0463(3) 0.029(11) Uiso 1 calc R .
C36 C -0.0177(5) 0.3141(5) 0.1090(2) 0.0331(10) Uani 1 d . .
C37 C 0.0290(6) 0.3123(5) 0.2232(2) 0.0385(11) Uani 1 d . .
C38 C 0.0007(6) 0.3043(7) 0.3062(3) 0.0525(15) Uani 1 d . .
H38A H -0.0882(6) 0.3808(7) 0.3175(3) 0.050(15) Uiso 1 calc R .
H38B H -0.0390(6) 0.2149(7) 0.3335(3) 0.076(20) Uiso 1 calc R .

loop_
_atom_type_symbol
_atom_type_description
_atom_type_scat_dispersion_real
_atom_type_scat_dispersion_imag
_atom_type_scat_source
C C 0.0033 0.0016 'International Tables Vol C Tables 4.2.6.8 and 6.1.1.4'
H H 0.0000 0.0000 'International Tables Vol C Tables 4.2.6.8 and 6.1.1.4'
N N 0.0061 0.0033 'International Tables Vol C Tables 4.2.6.8 and 6.1.1.4'
O O 0.0106 0.0060 'International Tables Vol C Tables 4.2.6.8 and 6.1.1.4'
Cl Cl 0.1484 0.1585 'International Tables Vol C Tables 4.2.6.8 and 6.1.1.4'
V V 0.3005 0.5294 'International Tables Vol C Tables 4.2.6.8 and 6.1.1.4'

loop_
_geom_angle_atom_site_label_1
_geom_angle_atom_site_label_2
_geom_angle_atom_site_label_3
_geom_angle
_geom_angle_site_symmetry_1
_geom_angle_site_symmetry_3
_geom_angle_publ_flag
O1 V N11 105.1(2) . . ?
O1 V N21 107.1(2) . . ?
N11 V N21 147.72(14) . . ?
O1 V N31 97.5(2) . . ?
N11 V N31 87.5(2) . . ?
N21 V N31 85.6(2) . . ?
O1 V Cl 100.25(13) . . ?
N11 V Cl 87.88(12) . . ?
N21 V Cl 89.28(11) . . ?
N31 V Cl 162.29(10) . . ?
O1 V N 172.6(2) . . ?
N11 V N 74.47(14) . . ?
N21 V N 73.28(14) . . ?
N31 V N 75.15(13) . . ?
Cl V N 87.14(10) . . ?
C38 N C18 111.9(4) . . ?
C38 N C28 111.2(4) . . ?
C18 N C28 112.7(4) . . ?
C38 N V 109.8(3) . . ?
C18 N V 105.7(3) . . ?
C28 N V 105.1(3) . . ?
C17 N11 C11 106.3(4) . . ?
C17 N11 V 119.6(3) . . ?
C11 N11 V 134.1(3) . . ?
C17 N12 C16 107.7(4) . . ?
C27 N21 C21 105.6(4) . . ?
C27 N21 V 119.9(3) . . ?
C21 N21 V 134.5(3) . . ?
C27 N22 C26 107.8(4) . . ?
C37 N31 C31 105.6(4) . . ?
C37 N31 V 120.9(3) . . ?
C31 N31 V 133.5(3) . . ?
C37 N32 C36 108.1(3) . . ?
N11 C11 C12 130.9(5) . . ?
N11 C11 C16 108.8(4) . . ?
C12 C11 C16 120.2(5) . . ?
C13 C12 C11 118.0(5) . . ?
C12 C13 C14 120.7(6) . . ?
C15 C14 C13 122.3(6) . . ?
C14 C15 C16 116.1(6) . . ?
C15 C16 C11 122.6(5) . . ?
C15 C16 N12 132.2(5) . . ?
C11 C16 N12 105.3(5) . . ?
N11 C17 N12 111.9(4) . . ?
N11 C17 C18 120.9(4) . . ?
N12 C17 C18 127.1(4) . . ?
N C18 C17 107.0(4) . . ?
C26 C21 N21 108.5(4) . . ?
C26 C21 C22 121.2(4) . . ?
N21 C21 C22 130.3(4) . . ?
C23 C22 C21 117.3(5) . . ?
C22 C23 C24 121.3(5) . . ?
C23 C24 C25 122.5(5) . . ?
C26 C25 C24 116.1(5) . . ?
C25 C26 C21 121.6(5) . . ?
C25 C26 N22 132.6(5) . . ?
C21 C26 N22 105.7(4) . . ?
N22 C27 N21 112.4(4) . . ?
N22 C27 C28 127.5(4) . . ?
N21 C27 C28 120.1(4) . . ?
N C28 C27 106.5(4) . . ?
C36 C31 C32 121.2(4) . . ?
C36 C31 N31 108.6(4) . . ?
C32 C31 N31 130.2(4) . . ?
C33 C32 C31 116.7(4) . . ?
C32 C33 C34 121.7(4) . . ?
C35 C34 C33 121.6(5) . . ?
C34 C35 C36 117.0(5) . . ?
C35 C36 N32 133.0(4) . . ?
C35 C36 C31 121.8(4) . . ?
N32 C36 C31 105.2(4) . . ?
N31 C37 N32 112.5(4) . . ?
N31 C37 C38 122.8(4) . . ?
N32 C37 C38 124.7(4) . . ?
N C38 C37 111.3(4) . . ?

loop_
_geom_bond_atom_site_label_1
_geom_bond_atom_site_label_2
_geom_bond_distance
_geom_bond_site_symmetry_2
_geom_bond_publ_flag
V O1 1.593(3) . ?
V N11 2.058(4) . ?
V N21 2.066(4) . ?
V N31 2.078(4) . ?
V Cl 2.3533(15) . ?
V N 2.417(4) . ?
N C38 1.483(6) . ?
N C18 1.489(6) . ?
N C28 1.491(6) . ?
N11 C17 1.334(6) . ?
N11 C11 1.387(6) . ?
N12 C17 1.338(7) . ?
N12 C16 1.400(7) . ?
N21 C27 1.332(5) . ?
N21 C21 1.399(6) . ?
N22 C27 1.326(6) . ?
N22 C26 1.393(6) . ?
N31 C37 1.317(5) . ?
N31 C31 1.409(5) . ?
N32 C37 1.339(6) . ?
N32 C36 1.387(5) . ?
C11 C12 1.390(7) . ?
C11 C16 1.398(7) . ?
C12 C13 1.376(8) . ?
C13 C14 1.416(9) . ?
C14 C15 1.366(9) . ?
C15 C16 1.396(8) . ?
C17 C18 1.504(7) . ?
C21 C26 1.388(6) . ?
C21 C22 1.400(6) . ?
C22 C23 1.367(7) . ?
C23 C24 1.386(8) . ?
C24 C25 1.389(8) . ?
C25 C26 1.388(7) . ?
C27 C28 1.500(6) . ?
C31 C36 1.393(6) . ?
C31 C32 1.397(6) . ?
C32 C33 1.374(6) . ?
C33 C34 1.405(7) . ?
C34 C35 1.371(6) . ?
C35 C36 1.383(6) . ?
C37 C38 1.489(6) . ?
